data_4321095
loop_
_publ_author_name
'Akira Sakane'
'Harumi Kumada'
'Satoru Karasawa'
'Noboru Koga'
'Hiizu Iwamura'

_publ_contact_author_address
;
  Graduate School of Pharmaceutical Sciences, Kyushu University
 Maidashi, Higashi-ku
 Fukuoka 812-858
 Japan
;
_publ_contact_author_email ' sakane@yakukaws.phar.kyushu-u.ac.jp '
_publ_contact_author_fax ' +81-92-642-6590 '
_publ_contact_author_name 'Akira, Sakane'
_publ_contact_author_phone ' +81-92-642-6592 '
_publ_section_title
;
 Molecular Structures and Magnetic Properties of the Mixed-Ligand
 Complexes of Bis(hexafluoroacetylacetonato)manganese(II), -copper(II),
 and -zinc(II) with 4,4'-Bis(N-tert-butyl-N-oxylamino)-2,2'-bipyridine.
 Isosceles Triangular Hetero-Three-Spin Systems Consisting of Aminoxyls
 and Metal Ions
;
_journal_name_full 'Inorganic Chemistry'
_journal_page_first 2891
_journal_page_last 2896
_journal_paper_doi 10.1021/ic991205f
_journal_volume 39
_journal_year 2000
_chemical_formula_moiety 'C28 H26 F12 N4 Mn O6 '
_chemical_formula_sum 'C28 H26 F12 Mn N4 O6'
_chemical_formula_weight 797.46
_space_group_IT_number 15
_symmetry_cell_setting monoclinic
_symmetry_Int_Tables_number 15
_symmetry_space_group_name_Hall '-C 2yc'
_symmetry_space_group_name_H-M 'C 1 2/c 1'
_cell_angle_alpha 90
_cell_angle_beta 111.73(6)
_cell_angle_gamma 90
_cell_formula_units_Z 4
_cell_length_a 12.68(2)
_cell_length_b 22.052(3)
_cell_length_c 13.275(6)
_cell_measurement_reflns_used 0
_cell_measurement_temperature 296.2
_cell_measurement_theta_max 0.0
_cell_measurement_theta_min 0.0
_cell_volume 3448(6)
_computing_cell_refinement 'MSC/AFC Diffractometer Control'
_computing_data_collection 'MSC/AFC Diffractometer Control'
_computing_data_reduction 'teXsan for Windows (MSC, 1997)'
_computing_publication_material 'teXsan for Windows (MSC, 1997)'
_computing_structure_refinement 'teXsan for Windows (MSC, 1997)'
_computing_structure_solution
;
SIR92 (Altomare, et. al. 1993)
;
_diffrn_ambient_temperature 296.2
_diffrn_measurement_device AFC7R
_diffrn_measurement_method \w-2\q
_diffrn_orient_matrix_UB_11 -0.03848
_diffrn_orient_matrix_UB_12 -0.01249
_diffrn_orient_matrix_UB_13 0.05028
_diffrn_orient_matrix_UB_21 -0.00340
_diffrn_orient_matrix_UB_22 -0.04281
_diffrn_orient_matrix_UB_23 -0.02587
_diffrn_orient_matrix_UB_31 0.07561
_diffrn_orient_matrix_UB_32 -0.00823
_diffrn_orient_matrix_UB_33 0.05813
_diffrn_radiation_detector 'scintillation counter'
_diffrn_radiation_monochromator graphite
_diffrn_radiation_source 'X-ray tube'
_diffrn_radiation_type 'Mo K\a'
_diffrn_radiation_wavelength 0.7107
_diffrn_reflns_av_R_equivalents 0.05635
_diffrn_reflns_limit_h_max 16
_diffrn_reflns_limit_h_min 0
_diffrn_reflns_limit_k_max 28
_diffrn_reflns_limit_k_min 0
_diffrn_reflns_limit_l_max 16
_diffrn_reflns_limit_l_min -17
_diffrn_reflns_reduction_process 'Lp corrections applied'
_diffrn_reflns_theta_max 27.49
_diffrn_reflns_theta_min 2.11
_diffrn_standards_decay_% 4.19
_diffrn_standards_interval_count 150
_diffrn_standards_number 3
_exptl_absorpt_coefficient_mu 0.493
_exptl_absorpt_correction_T_max 1.000
_exptl_absorpt_correction_T_min 0.950
_exptl_absorpt_correction_type psi-scan
_exptl_crystal_colour orange
_exptl_crystal_density_diffrn 1.536
_exptl_crystal_density_meas ?
_exptl_crystal_description plate
_exptl_crystal_F_000 1612.00
_exptl_crystal_size_max 0.50
_exptl_crystal_size_mid 0.40
_exptl_crystal_size_min 0.20
_refine_diff_density_max 0.51
_refine_diff_density_min -0.31
_refine_ls_extinction_method none
_refine_ls_goodness_of_fit_all 1.400
_refine_ls_goodness_of_fit_ref 1.400
_refine_ls_hydrogen_treatment refall
_refine_ls_matrix_type full
_refine_ls_number_constraints 0
_refine_ls_number_parameters 283
_refine_ls_number_reflns 1826
_refine_ls_number_restraints 0
_refine_ls_R_factor_all 0.0537
_refine_ls_R_factor_gt 0.0540
_refine_ls_shift/su_max 0.0700
_refine_ls_shift/su_mean 0.0000
_refine_ls_structure_factor_coef F
_refine_ls_weighting_details 'w = 1/[\s^2^(Fo) + 0.00090|Fo|^2^]'
_refine_ls_weighting_scheme sigma
_refine_ls_wR_factor_all 0.0700
_refine_ls_wR_factor_ref 0.0700
_reflns_number_gt 1826
_reflns_number_total 4072
_reflns_threshold_expression I>2.00\s(I)
_cod_data_source_file ic991205f_3.cif
_cod_data_source_block '_[Mn(hfac)2-4]'
_cod_depositor_comments
;
The following automatic conversions were performed:

'_exptl_absorpt_correction_type' value 'psi scan' changed to
'psi-scan' according to the built-in table from CIF Core dictionary
named 'cif_core.dic' version 2.4.1 from 2010-06-29.

Automatic conversion script
Id: cif_fix_values 1646 2011-03-28 12:23:43Z adriana 

The following automatic conversions were performed:

'_exptl_crystal_density_meas' value 'not measured' was changed to '?'
- the value is perceived as not measured.

Automatic conversion script
Id: cif_fix_values 3008 2015-01-20 13:52:24Z robertas 
;
_cod_original_cell_volume 3448(4)
_cod_original_sg_symbol_H-M 'C 2/c '
_cod_original_formula_sum 'C28 H26 F12 N4 Mn O6 '
_cod_database_code 4321095

loop_
_symmetry_equiv_pos_as_xyz
'   +x,   +y,   +z'
'   -x,   +y,1/2-z'
'   -x,   -y,   -z'
'   +x,   -y,1/2+z'
'1/2+x,1/2+y,   +z'
1/2-x,1/2+y,1/2-z
'1/2-x,1/2-y,   -z'
1/2+x,1/2-y,1/2+z

loop_
_atom_site_label
_atom_site_fract_x
_atom_site_fract_y
_atom_site_fract_z
_atom_site_U_iso_or_equiv
_atom_site_occupancy
_atom_site_refinement_flags
_atom_site_adp_type
_atom_site_calc_flag
_atom_site_calc_attached_atom
Mn(0) 0.5000 0.22521(5) 0.2500 0.0456(3) 0.500 ST Uani d ?
F(1) 0.3600(5) 0.1451(3) -0.1026(4) 0.151(2) 1.000 . Uani d ?
F(2) 0.4257(7) 0.0680(3) -0.0263(4) 0.171(3) 1.000 . Uani d ?
F(3) 0.5087(5) 0.1152(3) -0.1128(4) 0.165(2) 1.000 . Uani d ?
F(4) 0.8521(4) 0.1997(4) 0.1126(5) 0.179(3) 1.000 . Uani d ?
F(5) 0.8878(3) 0.2181(3) 0.2773(4) 0.132(2) 1.000 . Uani d ?
F(6) 0.8142(5) 0.2836(3) 0.1595(5) 0.163(3) 1.000 . Uani d ?
O(1) 0.6792(5) 0.5131(2) 0.4640(4) 0.113(2) 1.000 . Uani d ?
O(2) 0.4630(3) 0.1653(2) 0.1130(3) 0.054(1) 1.000 . Uani d ?
O(3) 0.6688(3) 0.2194(2) 0.2466(3) 0.059(1) 1.000 . Uani d ?
N(1) 0.6835(4) 0.4684(2) 0.5252(3) 0.059(1) 1.000 . Uani d ?
N(2) 0.5589(3) 0.3065(2) 0.3575(3) 0.046(1) 1.000 . Uani d ?
C(1) 0.5371(3) 0.3614(2) 0.3092(3) 0.042(1) 1.000 . Uani d ?
C(2) 0.5788(4) 0.4141(2) 0.3637(3) 0.044(1) 1.000 . Uani d ?
C(3) 0.6441(4) 0.4125(2) 0.4738(3) 0.046(1) 1.000 . Uani d ?
C(4) 0.6669(4) 0.3562(3) 0.5238(4) 0.056(1) 1.000 . Uani d ?
C(5) 0.6237(4) 0.3059(3) 0.4640(4) 0.055(1) 1.000 . Uani d ?
C(6) 0.7234(4) 0.4801(3) 0.6465(4) 0.058(2) 1.000 . Uani d ?
C(7) 0.8443(6) 0.4547(5) 0.7001(7) 0.088(3) 1.000 . Uani d ?
C(8) 0.7238(8) 0.5481(4) 0.6613(7) 0.086(3) 1.000 . Uani d ?
C(9) 0.6405(7) 0.4508(4) 0.6902(6) 0.082(2) 1.000 . Uani d ?
C(10) 0.4594(6) 0.1201(4) -0.0466(5) 0.081(2) 1.000 . Uani d ?
C(11) 0.5203(4) 0.1559(2) 0.0566(4) 0.055(2) 1.000 . Uani d ?
C(12) 0.6312(5) 0.1736(3) 0.0760(5) 0.069(2) 1.000 . Uani d ?
C(13) 0.6955(4) 0.2047(3) 0.1692(4) 0.060(2) 1.000 . Uani d ?
C(14) 0.8135(6) 0.2255(5) 0.1795(6) 0.094(3) 1.000 . Uani d ?
H(1) 0.569(4) 0.449(2) 0.326(4) 0.04(1) 1.000 . Uiso d ?
H(2) 0.716(4) 0.353(2) 0.585(4) 0.06(1) 1.000 . Uiso d ?
H(3) 0.642(4) 0.264(2) 0.491(4) 0.06(1) 1.000 . Uiso d ?
H(4) 0.852(6) 0.411(4) 0.686(6) 0.10(2) 1.000 . Uiso d ?
H(5) 0.887(5) 0.477(3) 0.673(5) 0.06(2) 1.000 . Uiso d ?
H(6) 0.863(6) 0.467(3) 0.767(6) 0.10(2) 1.000 . Uiso d ?
H(7) 0.781(6) 0.566(3) 0.638(5) 0.08(2) 1.000 . Uiso d ?
H(8) 0.739(6) 0.554(4) 0.733(6) 0.11(2) 1.000 . Uiso d ?
H(9) 0.660(6) 0.563(3) 0.622(6) 0.10(2) 1.000 . Uiso d ?
H(10) 0.643(6) 0.410(4) 0.692(6) 0.10(2) 1.000 . Uiso d ?
H(11) 0.659(5) 0.465(3) 0.763(6) 0.09(2) 1.000 . Uiso d ?
H(12) 0.550(6) 0.465(3) 0.648(6) 0.11(2) 1.000 . Uiso d ?
H(13) 0.656(6) 0.163(3) 0.023(6) 0.10(2) 1.000 . Uiso d ?

loop_
_atom_site_aniso_label
_atom_site_aniso_U_11
_atom_site_aniso_U_22
_atom_site_aniso_U_33
_atom_site_aniso_U_12
_atom_site_aniso_U_13
_atom_site_aniso_U_23
Mn(0) 0.0474(6) 0.0464(6) 0.0380(5) 0.0000 0.0101(4) 0.0000
F(1) 0.120(4) 0.212(6) 0.088(3) -0.004(4) 0.002(3) -0.065(4)
F(2) 0.287(8) 0.114(4) 0.113(4) -0.093(5) 0.075(5) -0.058(3)
F(3) 0.137(4) 0.280(8) 0.106(3) -0.076(4) 0.077(3) -0.111(4)
F(4) 0.083(3) 0.33(1) 0.153(5) -0.063(4) 0.076(3) -0.095(5)
F(5) 0.055(2) 0.230(6) 0.099(3) -0.024(3) 0.015(2) 0.020(4)
F(6) 0.133(4) 0.187(6) 0.162(5) -0.074(4) 0.048(4) 0.046(5)
O(1) 0.179(6) 0.062(3) 0.057(3) -0.025(3) -0.004(3) -0.003(2)
O(2) 0.054(2) 0.058(2) 0.052(2) -0.010(2) 0.021(2) -0.010(2)
O(3) 0.051(2) 0.078(3) 0.046(2) -0.004(2) 0.015(2) 0.004(2)
N(1) 0.066(3) 0.053(3) 0.041(2) 0.001(2) 0.000(2) -0.006(2)
N(2) 0.051(2) 0.049(2) 0.033(2) 0.003(2) 0.009(2) 0.003(2)
C(1) 0.039(2) 0.052(3) 0.030(2) 0.006(2) 0.008(2) 0.002(2)
C(2) 0.047(3) 0.047(3) 0.031(2) -0.002(2) 0.008(2) 0.001(2)
C(3) 0.044(2) 0.053(3) 0.035(2) 0.002(2) 0.007(2) -0.009(2)
C(4) 0.055(3) 0.060(3) 0.032(2) 0.010(3) -0.008(2) -0.002(2)
C(5) 0.059(3) 0.053(3) 0.037(2) 0.009(3) -0.001(2) 0.005(2)
C(6) 0.054(3) 0.072(4) 0.039(3) 0.009(3) 0.005(2) -0.016(2)
C(7) 0.063(4) 0.109(7) 0.064(4) 0.012(4) -0.008(3) -0.021(5)
C(8) 0.087(5) 0.087(5) 0.072(5) 0.003(4) 0.015(4) -0.030(4)
C(9) 0.102(5) 0.080(5) 0.070(4) 0.008(4) 0.039(4) -0.014(4)
C(10) 0.080(4) 0.099(6) 0.065(4) -0.021(4) 0.029(4) -0.023(4)
C(11) 0.063(3) 0.058(3) 0.050(3) -0.006(3) 0.025(3) -0.002(3)
C(12) 0.067(4) 0.096(5) 0.051(3) -0.015(3) 0.032(3) -0.009(3)
C(13) 0.055(3) 0.074(4) 0.052(3) -0.003(3) 0.022(3) 0.017(3)
C(14) 0.064(4) 0.147(8) 0.073(4) -0.024(5) 0.029(3) -0.003(5)

loop_
_atom_type_symbol
_atom_type_oxidation_number
_atom_type_number_in_cell
_atom_type_scat_dispersion_real
_atom_type_scat_dispersion_imag
_atom_type_scat_source
C 0 112 0.002 0.002
;International Tables for Crystallography
(1992, Vol. C, Table 6.1.1.2)
;
H 0 104 0.000 0.000
;International Tables for Crystallography
(1992, Vol. C, Table 6.1.1.2)
;
O 0 24 0.008 0.006
;International Tables for Crystallography
(1992, Vol. C, Table 6.1.1.2)
;
N 0 16 0.004 0.003
;International Tables for Crystallography
(1992, Vol. C, Table 6.1.1.2)
;
F 0 48 0.014 0.010
;International Tables for Crystallography
(1992, Vol. C, Table 6.1.1.2)
;
Mn 0 4 0.295 0.729
;International Tables for Crystallography
(1992, Vol. C, Tables 4.2.6.8 and 6.1.1.1)
;

loop_
_diffrn_reflns_number
4356

loop_
_geom_angle_atom_site_label_1
_geom_angle_atom_site_label_2
_geom_angle_atom_site_label_3
_geom_angle
_geom_angle_site_symmetry_1
_geom_angle_site_symmetry_2
_geom_angle_site_symmetry_3
_geom_angle_publ_flag
O(2) Mn O(2) 104.4(2) . . . ?
O(2) Mn O(3) 81.6(1) . . . ?
O(2) Mn O(3) 94.2(1) . . . ?
O(2) Mn N(2) 161.0(1) . . . ?
O(2) Mn N(2) 92.1(1) . . . ?
O(2) Mn O(3) 94.2(1) 2_655 2_655 2_655 ?
O(2) Mn O(3) 81.6(1) 2_655 2_655 2_655 ?
O(2) Mn N(2) 92.1(1) 2_655 2_655 2_655 ?
O(2) Mn N(2) 161.0(1) 2_655 2_655 2_655 ?
O(3) Mn O(3) 173.2(2) . . . ?
O(3) Mn N(2) 87.8(1) . . . ?
O(3) Mn N(2) 97.7(1) . . . ?
O(3) Mn N(2) 97.7(1) 2_655 2_655 2_655 ?
O(3) Mn N(2) 87.8(1) 2_655 2_655 2_655 ?
N(2) Mn N(2) 73.7(2) . . . ?
Mn O(2) C(11) 128.3(3) . . . ?
Mn O(3) C(13) 127.6(3) . . . ?
O(1) N(1) C(3) 116.6(4) . . . ?
O(1) N(1) C(6) 117.7(4) . . . ?
C(3) N(1) C(6) 125.6(4) . . . ?
Mn N(2) C(1) 117.0(3) . . . ?
Mn N(2) C(5) 126.3(4) . . . ?
C(1) N(2) C(5) 116.4(4) . . . ?
N(2) C(1) C(1) 115.8(2) . . . ?
N(2) C(1) C(2) 122.7(4) . . . ?
C(1) C(1) C(2) 121.5(3) 2_655 2_655 2_655 ?
C(1) C(2) C(3) 119.8(5) . . . ?
C(1) C(2) H(1) 119(3) . . . no
C(3) C(2) H(1) 121(3) . . . no
N(1) C(3) C(2) 116.9(5) . . . ?
N(1) C(3) C(4) 125.3(4) . . . ?
C(2) C(3) C(4) 117.8(5) . . . ?
C(3) C(4) C(5) 118.9(4) . . . ?
C(3) C(4) H(2) 120(4) . . . no
C(5) C(4) H(2) 120(4) . . . no
N(2) C(5) C(4) 124.4(5) . . . ?
N(2) C(5) H(3) 111(3) . . . no
C(4) C(5) H(3) 124(3) . . . no
N(1) C(6) C(7) 108.2(5) . . . ?
N(1) C(6) C(8) 106.9(5) . . . ?
N(1) C(6) C(9) 109.0(5) . . . ?
C(7) C(6) C(8) 110.3(6) . . . ?
C(7) C(6) C(9) 112.3(6) . . . ?
C(8) C(6) C(9) 110.0(6) . . . ?
C(6) C(7) H(4) 115(4) . . . no
C(6) C(7) H(5) 105(4) . . . no
C(6) C(7) H(6) 102(5) . . . no
H(4) C(7) H(5) 109(6) . . . no
H(4) C(7) H(6) 118(7) . . . no
H(5) C(7) H(6) 106(6) . . . no
C(6) C(8) H(7) 109(4) . . . no
C(6) C(8) H(8) 105(5) . . . no
C(6) C(8) H(9) 110(5) . . . no
H(7) C(8) H(8) 112(6) . . . no
H(7) C(8) H(9) 108(7) . . . no
H(8) C(8) H(9) 112(7) . . . no
C(6) C(9) H(10) 114(5) . . . no
C(6) C(9) H(11) 108(4) . . . no
C(6) C(9) H(12) 114(4) . . . no
H(10) C(9) H(11) 108(6) . . . no
H(10) C(9) H(12) 108(6) . . . no
H(11) C(9) H(12) 103(5) . . . no
F(1) C(10) F(2) 99.7(7) . . . ?
F(1) C(10) F(3) 105.0(7) . . . ?
F(1) C(10) C(11) 110.5(6) . . . ?
F(2) C(10) F(3) 111.0(7) . . . ?
F(2) C(10) C(11) 111.8(6) . . . ?
F(3) C(10) C(11) 117.2(6) . . . ?
O(2) C(11) C(10) 114.5(5) . . . ?
O(2) C(11) C(12) 128.4(5) . . . ?
C(10) C(11) C(12) 117.0(5) . . . ?
C(11) C(12) C(13) 121.7(5) . . . ?
C(11) C(12) H(13) 114(4) . . . no
C(13) C(12) H(13) 124(4) . . . no
O(3) C(13) C(12) 128.2(5) . . . ?
O(3) C(13) C(14) 114.1(5) . . . ?
C(12) C(13) C(14) 117.6(5) . . . ?
F(4) C(14) F(5) 108.2(7) . . . ?
F(4) C(14) F(6) 104.9(7) . . . ?
F(4) C(14) C(13) 114.6(7) . . . ?
F(5) C(14) F(6) 105.5(7) . . . ?
F(5) C(14) C(13) 112.1(6) . . . ?
F(6) C(14) C(13) 111.0(7) . . . ?

loop_
_geom_bond_atom_site_label_1
_geom_bond_atom_site_label_2
_geom_bond_distance
_geom_bond_site_symmetry_1
_geom_bond_site_symmetry_2
_geom_bond_publ_flag
Mn O(2) 2.155(3) . . ?
Mn O(2) 2.155(3) . . ?
Mn O(3) 2.160(4) . . ?
Mn O(3) 2.160(4) . . ?
Mn N(2) 2.240(4) . . ?
Mn N(2) 2.240(4) . . ?
F(1) C(10) 1.324(9) . . ?
F(2) C(10) 1.289(9) . . ?
F(3) C(10) 1.257(7) . . ?
F(4) C(14) 1.294(9) . . ?
F(5) C(14) 1.302(8) . . ?
F(6) C(14) 1.31(1) . . ?
O(1) N(1) 1.266(6) . . ?
O(2) C(11) 1.238(6) . . ?
O(3) C(13) 1.239(6) . . ?
N(1) C(3) 1.408(6) . . ?
N(1) C(6) 1.520(6) . . ?
N(2) C(1) 1.350(6) . . ?
N(2) C(5) 1.347(6) . . ?
C(1) C(1) 1.503(8) . . ?
C(1) C(2) 1.368(7) . . ?
C(2) C(3) 1.388(6) . . ?
C(2) H(1) 0.91(5) . . no
C(3) C(4) 1.387(7) . . ?
C(4) C(5) 1.355(7) . . ?
C(4) H(2) 0.82(5) . . no
C(5) H(3) 0.98(5) . . no
C(6) C(7) 1.537(9) . . ?
C(6) C(8) 1.511(9) . . ?
C(6) C(9) 1.52(1) . . ?
C(7) H(4) 0.99(7) . . no
C(7) H(5) 0.90(6) . . no
C(7) H(6) 0.88(7) . . no
C(8) H(7) 0.98(7) . . no
C(8) H(8) 0.91(8) . . no
C(8) H(9) 0.85(7) . . no
C(9) H(10) 0.90(8) . . no
C(9) H(11) 0.97(7) . . no
C(9) H(12) 1.12(7) . . no
C(10) C(11) 1.521(8) . . ?
C(11) C(12) 1.388(8) . . ?
C(12) C(13) 1.385(8) . . ?
C(12) H(13) 0.90(7) . . no
C(13) C(14) 1.521(9) . . ?
